data_7051488
_journal_name_full 'New Journal of Chemistry'
_journal_paper_doi 10.1039/a906111h
_journal_year 1999
_chemical_formula_moiety 'C11 H11 N3 O'
_chemical_formula_sum 'C11 H11 N3 O'
_chemical_formula_weight 201.23
_space_group_IT_number 61
_symmetry_cell_setting orthorhombic
_symmetry_space_group_name_Hall '-P 2ac 2ab'
_symmetry_space_group_name_H-M 'P b c a'
_cell_angle_alpha 90.00
_cell_angle_beta 90.00
_cell_angle_gamma 90.00
_cell_formula_units_Z 8
_cell_length_a 7.565(2)
_cell_length_b 14.423(2)
_cell_length_c 19.793(3)
_cell_measurement_temperature 293(2)
_cell_volume 2159.6(7)
_diffrn_ambient_temperature 293(2)
_exptl_crystal_density_diffrn 1.238
_cod_database_code 7051488

loop_
_symmetry_equiv_pos_as_xyz
'x, y, z'
'-x+1/2, y+1/2, z'
'x, -y+1/2, z+1/2'
'-x+1/2, -y, z+1/2'
'-x, -y, -z'
'x-1/2, -y-1/2, -z'
'-x, y-1/2, -z-1/2'
'x-1/2, y, -z-1/2'

loop_
_atom_site_label
_atom_site_type_symbol
_atom_site_fract_x
_atom_site_fract_y
_atom_site_fract_z
_atom_site_U_iso_or_equiv
_atom_site_adp_type
_atom_site_occupancy
_atom_site_symmetry_multiplicity
_atom_site_calc_flag
_atom_site_refinement_flags
_atom_site_disorder_assembly
_atom_site_disorder_group
O1 O 0.2974(3) -0.16235(12) 0.02368(9) 0.0748(6) Uani 1 1 d . . .
N3 N 0.0461(4) 0.05033(18) -0.12809(12) 0.0862(8) Uani 1 1 d . . .
N1 N 0.3487(3) 0.00352(15) 0.07074(10) 0.0520(5) Uani 1 1 d . . .
N2 N 0.2706(3) 0.03518(15) 0.01695(10) 0.0547(6) Uani 1 1 d . . .
C1 C 0.2193(3) -0.12596(18) -0.02388(13) 0.0586(7) Uani 1 1 d . . .
C2 C 0.2099(3) -0.02550(18) -0.02801(11) 0.0516(6) Uani 1 1 d . . .
C3 C 0.1325(6) -0.1826(3) -0.0776(2) 0.0822(10) Uani 1 1 d . . .
C4 C 0.1200(4) 0.01770(19) -0.08385(13) 0.0632(7) Uani 1 1 d . . .
C5 C 0.4068(3) 0.06423(16) 0.12157(12) 0.0504(6) Uani 1 1 d . . .
C6 C 0.4820(3) 0.02506(17) 0.17927(12) 0.0559(7) Uani 1 1 d . . .
C7 C 0.5418(4) 0.0856(2) 0.22888(15) 0.0703(8) Uani 1 1 d . . .
C8 C 0.5262(4) 0.1787(2) 0.22239(17) 0.0772(9) Uani 1 1 d . . .
C9 C 0.4497(4) 0.2167(2) 0.16579(16) 0.0727(9) Uani 1 1 d . . .
C10 C 0.3905(4) 0.15922(19) 0.11503(14) 0.0598(7) Uani 1 1 d . . .
C11 C 0.4965(6) -0.0781(2) 0.1882(2) 0.0803(10) Uani 1 1 d . . .
H1 H 0.355(3) -0.0648(19) 0.0727(12) 0.076(8) Uiso 1 1 d . . .
H31 H 0.154(5) -0.243(3) -0.0684(17) 0.144(16) Uiso 1 1 d . . .
H32 H 0.023(5) -0.174(3) -0.080(2) 0.15(2) Uiso 1 1 d . . .
H33 H 0.171(5) -0.162(3) -0.1263(19) 0.149(14) Uiso 1 1 d . . .
H7 H 0.590(4) 0.056(2) 0.2684(16) 0.100(11) Uiso 1 1 d . . .
H8 H 0.566(3) 0.2188(18) 0.2578(14) 0.080(9) Uiso 1 1 d . . .
H9 H 0.440(3) 0.287(2) 0.1605(12) 0.082(9) Uiso 1 1 d . . .
H10 H 0.344(3) 0.1848(16) 0.0727(12) 0.065(7) Uiso 1 1 d . . .
H111 H 0.541(4) -0.091(2) 0.2304(15) 0.099(11) Uiso 1 1 d . . .
H112 H 0.386(5) -0.108(2) 0.1843(15) 0.118(14) Uiso 1 1 d . . .
H113 H 0.561(4) -0.105(2) 0.1514(17) 0.110(13) Uiso 1 1 d . . .

loop_
_atom_site_aniso_label
_atom_site_aniso_U_11
_atom_site_aniso_U_22
_atom_site_aniso_U_33
_atom_site_aniso_U_23
_atom_site_aniso_U_13
_atom_site_aniso_U_12
O1 0.0867(14) 0.0589(11) 0.0788(12) 0.0071(10) -0.0063(11) 0.0011(11)
N3 0.100(2) 0.0916(19) 0.0673(17) 0.0074(14) -0.0121(15) 0.0113(16)
N1 0.0531(12) 0.0494(13) 0.0537(12) 0.0064(11) 0.0018(10) 0.0015(10)
N2 0.0492(12) 0.0612(13) 0.0537(11) 0.0052(11) 0.0046(11) 0.0009(10)
C1 0.0527(16) 0.0578(17) 0.0652(16) 0.0015(13) 0.0082(14) -0.0036(14)
C2 0.0442(15) 0.0583(17) 0.0524(14) 0.0037(13) 0.0065(12) 0.0011(12)
C3 0.083(3) 0.075(3) 0.088(3) -0.015(2) -0.007(2) -0.012(2)
C4 0.0609(17) 0.0690(18) 0.0597(17) 0.0018(15) 0.0057(15) 0.0009(15)
C5 0.0457(14) 0.0537(16) 0.0518(15) 0.0025(12) 0.0053(12) 0.0001(12)
C6 0.0530(15) 0.0559(16) 0.0587(16) 0.0038(14) 0.0051(13) 0.0019(14)
C7 0.070(2) 0.077(2) 0.0638(19) 0.0000(16) -0.0026(16) 0.0007(16)
C8 0.080(2) 0.074(2) 0.078(2) -0.0124(19) -0.0047(19) -0.0078(18)
C9 0.077(2) 0.0531(18) 0.088(2) -0.0071(17) 0.0080(18) -0.0045(16)
C10 0.0594(17) 0.0534(17) 0.0667(18) 0.0062(15) 0.0039(15) 0.0044(14)
C11 0.104(3) 0.068(2) 0.069(2) 0.0128(18) -0.011(2) 0.006(2)

loop_
_geom_bond_atom_site_label_1
_geom_bond_atom_site_label_2
_geom_bond_distance
_geom_bond_site_symmetry_2
_geom_bond_publ_flag
O1 C1 1.229(3) . ?
N3 C4 1.141(3) . ?
N1 N2 1.300(2) . ?
N1 C5 1.404(3) . ?
N1 H1 0.99(3) . ?
N2 C2 1.330(3) . ?
C1 C2 1.453(3) . ?
C1 C3 1.493(4) . ?
C2 C4 1.439(4) . ?
C3 H31 0.90(4) . ?
C3 H32 0.84(4) . ?
C3 H33 1.05(4) . ?
C5 C10 1.382(3) . ?
C5 C6 1.396(3) . ?
C6 C7 1.390(4) . ?
C6 C11 1.502(4) . ?
C7 C8 1.355(4) . ?
C7 H7 0.96(3) . ?
C8 C9 1.375(4) . ?
C8 H8 0.96(3) . ?
C9 C10 1.378(4) . ?
C9 H9 1.02(3) . ?
C10 H10 0.98(2) . ?
C11 H111 0.92(3) . ?
C11 H112 0.94(4) . ?
C11 H113 0.96(3) . ?

loop_
_cod_related_entry_id
_cod_related_entry_database
_cod_related_entry_code
1 ChemSpider 4731706
